data_4332458
loop_
_publ_author_name
'Liu, Lihua'
'Zakharov, Lev N.'
'Golen, James A.'
'Rheingold, Arnold L.'
'Watson, William H.'
'Hanna, Tracy A.'

_publ_section_title
;
 Molybdocalixarene Structure Control via Rim Deprotonation. Synthesis,
 Characterization, and Crystal Structures of Calix[4]arene Mo(VI) Monooxo
 Complexes and Calix[4]arene Alkali Metal/Mo(VI) Dioxo Complexes
;
_journal_issue 10
_journal_name_full 'Inorganic Chemistry'
_journal_page_first 4247
_journal_page_last 4260
_journal_paper_doi 10.1021/ic060404d
_journal_volume 45
_journal_year 2006
_chemical_formula_sum 'C34 H28 Mo O6'
_chemical_formula_weight 628.50
_chemical_name_systematic
; 
 ? 
;
_space_group_IT_number 14
_symmetry_cell_setting monoclinic
_symmetry_space_group_name_Hall '-P 2yn'
_symmetry_space_group_name_H-M 'P 1 21/n 1'
_atom_sites_solution_hydrogens geom
_atom_sites_solution_primary direct
_atom_sites_solution_secondary difmap
_audit_creation_method SHELXL-97
_cell_angle_alpha 90.00
_cell_angle_beta 97.7040(10)
_cell_angle_gamma 90.00
_cell_formula_units_Z 4
_cell_length_a 9.9482(7)
_cell_length_b 17.0987(11)
_cell_length_c 15.8339(10)
_cell_measurement_reflns_used 5607
_cell_measurement_temperature 213(2)
_cell_measurement_theta_max 28.15
_cell_measurement_theta_min 2.38
_cell_volume 2669.1(3)
_computing_cell_refinement 'Bruker SMART'
_computing_data_collection 'Bruker SMART'
_computing_data_reduction 'Bruker SAINT'
_computing_molecular_graphics 'Bruker SHELXTL'
_computing_publication_material 'Bruker SHELXTL'
_computing_structure_refinement 'SHELXL-97 (Sheldrick, 1997)'
_computing_structure_solution 'SHELXS-97 (Sheldrick, 1990)'
_diffrn_ambient_temperature 213(2)
_diffrn_measured_fraction_theta_full 0.951
_diffrn_measured_fraction_theta_max 0.951
_diffrn_measurement_device_type 'CCD area detector'
_diffrn_measurement_method 'phi and omega scans'
_diffrn_radiation_monochromator graphite
_diffrn_radiation_source 'fine-focus sealed tube'
_diffrn_radiation_type MoK\a
_diffrn_radiation_wavelength 0.71073
_diffrn_reflns_av_R_equivalents 0.0302
_diffrn_reflns_av_sigmaI/netI 0.0324
_diffrn_reflns_limit_h_max 12
_diffrn_reflns_limit_h_min -13
_diffrn_reflns_limit_k_max 20
_diffrn_reflns_limit_k_min -22
_diffrn_reflns_limit_l_max 21
_diffrn_reflns_limit_l_min -20
_diffrn_reflns_number 19115
_diffrn_reflns_theta_full 28.22
_diffrn_reflns_theta_max 28.22
_diffrn_reflns_theta_min 1.76
_exptl_absorpt_coefficient_mu 0.540
_exptl_absorpt_correction_T_max 1.000
_exptl_absorpt_correction_T_min 0.805
_exptl_absorpt_correction_type multi-scan
_exptl_absorpt_process_details SADABS
_exptl_crystal_colour Dark
_exptl_crystal_density_diffrn 1.564
_exptl_crystal_density_meas 0
_exptl_crystal_density_method 'not measured'
_exptl_crystal_description Block
_exptl_crystal_F_000 1288
_exptl_crystal_size_max 0.30
_exptl_crystal_size_mid 0.20
_exptl_crystal_size_min 0.10
_refine_diff_density_max 0.449
_refine_diff_density_min -0.360
_refine_diff_density_rms 0.065
_refine_ls_extinction_method none
_refine_ls_goodness_of_fit_ref 1.082
_refine_ls_hydrogen_treatment mixed
_refine_ls_matrix_type full
_refine_ls_number_parameters 482
_refine_ls_number_reflns 6261
_refine_ls_number_restraints 0
_refine_ls_restrained_S_all 1.082
_refine_ls_R_factor_all 0.0464
_refine_ls_R_factor_gt 0.0393
_refine_ls_shift/su_max 0.002
_refine_ls_shift/su_mean 0.000
_refine_ls_structure_factor_coef Fsqd
_refine_ls_weighting_details 'calc w=1/[\s^2^(Fo^2^)+(0.0482P)^2^+1.4542P] where P=(Fo^2^+2Fc^2^)/3'
_refine_ls_weighting_scheme calc
_refine_ls_wR_factor_gt 0.0970
_refine_ls_wR_factor_ref 0.1006
_reflns_number_gt 5481
_reflns_number_total 6261
_reflns_threshold_expression >2sigma(I)
_cod_data_source_file ic060404dsup1.cif
_cod_data_source_block tcu42
_cod_depositor_comments
;
The following automatic conversions were performed:

'_symmetry_cell_setting' value 'Monoclinic' changed to 'monoclinic'
according to /home/saulius/struct/CIF-dictionaries/cif_core.dic
dictionary named 'cif_core.dic' version 2.4.2 from
2011-04-26.

'_exptl_absorpt_correction_type' value 'Multi-scan'
changed to 'multi-scan' according to
/home/saulius/struct/CIF-dictionaries/cif_core.dic dictionary named
'cif_core.dic' version 2.4.2 from 2011-04-26.

Automatic conversion script
Id: cif_fix_values 1891 2012-01-12 08:04:46Z andrius 
;
_cod_original_sg_symbol_H-M P2(1)/n
_cod_database_code 4332458

loop_
_symmetry_equiv_pos_as_xyz
'x, y, z'
'-x+1/2, y+1/2, -z+1/2'
'-x, -y, -z'
'x-1/2, -y-1/2, z-1/2'

loop_
_atom_site_label
_atom_site_type_symbol
_atom_site_fract_x
_atom_site_fract_y
_atom_site_fract_z
_atom_site_U_iso_or_equiv
_atom_site_adp_type
_atom_site_occupancy
_atom_site_symmetry_multiplicity
_atom_site_calc_flag
Mo1 Mo 0.24995(2) 0.121181(12) 0.680799(14) 0.03369(8) Uani 1 1 d
O1 O 0.21212(18) 0.19531(10) 0.76514(12) 0.0404(4) Uani 1 1 d
O2 O 0.31265(17) 0.05122(9) 0.77198(11) 0.0357(4) Uani 1 1 d
O3 O 0.34750(16) 0.06217(9) 0.60905(10) 0.0329(4) Uani 1 1 d
O4 O 0.24245(18) 0.20572(10) 0.60138(11) 0.0383(4) Uani 1 1 d
O5 O 0.09464(18) 0.08342(11) 0.65296(15) 0.0512(5) Uani 1 1 d
O6 O 0.46801(19) 0.17217(11) 0.71839(13) 0.0313(4) Uani 1 1 d
C1 C 0.3061(3) 0.32360(15) 0.78379(18) 0.0421(6) Uani 1 1 d
C2 C 0.3856(3) 0.37524(16) 0.8364(2) 0.0470(7) Uani 1 1 d
C3 C 0.4491(3) 0.35318(18) 0.91550(19) 0.0497(7) Uani 1 1 d
C4 C 0.4332(3) 0.27778(18) 0.94403(19) 0.0484(7) Uani 1 1 d
C5 C 0.3547(3) 0.22359(15) 0.89478(17) 0.0427(6) Uani 1 1 d
C6 C 0.2915(3) 0.24727(15) 0.81473(17) 0.0402(6) Uani 1 1 d
C7 C 0.3392(4) 0.13995(17) 0.9249(2) 0.0470(7) Uani 1 1 d
C8 C 0.4505(3) 0.08624(14) 0.90151(16) 0.0399(6) Uani 1 1 d
C9 C 0.5708(3) 0.07697(16) 0.95461(17) 0.0457(7) Uani 1 1 d
C10 C 0.6724(3) 0.02985(17) 0.93222(18) 0.0472(7) Uani 1 1 d
C11 C 0.6547(3) -0.00868(15) 0.85487(17) 0.0400(6) Uani 1 1 d
C12 C 0.5354(3) -0.00165(13) 0.79884(15) 0.0331(5) Uani 1 1 d
C13 C 0.4327(3) 0.04532(13) 0.82401(15) 0.0346(5) Uani 1 1 d
C14 C 0.5187(3) -0.04150(14) 0.71259(16) 0.0351(5) Uani 1 1 d
C15 C 0.5680(2) 0.00788(13) 0.64380(14) 0.0323(5) Uani 1 1 d
C16 C 0.7006(3) 0.00418(15) 0.62588(17) 0.0380(5) Uani 1 1 d
C17 C 0.7442(3) 0.04983(17) 0.56348(18) 0.0427(6) Uani 1 1 d
C18 C 0.6560(3) 0.10184(16) 0.51800(17) 0.0399(6) Uani 1 1 d
C19 C 0.5231(3) 0.10837(14) 0.53319(15) 0.0340(5) Uani 1 1 d
C20 C 0.4805(2) 0.05991(13) 0.59515(14) 0.0310(5) Uani 1 1 d
C21 C 0.4260(3) 0.16616(16) 0.48437(16) 0.0394(6) Uani 1 1 d
C22 C 0.4235(3) 0.24569(15) 0.52715(15) 0.0373(5) Uani 1 1 d
C23 C 0.5097(3) 0.30529(17) 0.50880(18) 0.0442(6) Uani 1 1 d
C24 C 0.5073(3) 0.37740(17) 0.54735(19) 0.0483(7) Uani 1 1 d
C25 C 0.4201(3) 0.39100(16) 0.60662(18) 0.0460(7) Uani 1 1 d
C26 C 0.3322(3) 0.33339(14) 0.62784(16) 0.0393(6) Uani 1 1 d
C27 C 0.3334(3) 0.26146(14) 0.58548(16) 0.0364(5) Uani 1 1 d
C28 C 0.2411(3) 0.34699(18) 0.6958(2) 0.0479(7) Uani 1 1 d
C29 C 0.7924(4) 0.1913(2) 0.8241(2) 0.0628(10) Uani 1 1 d
C30 C 0.8623(4) 0.1682(2) 0.7593(2) 0.0590(8) Uani 1 1 d
C31 C 0.8556(4) 0.2113(2) 0.6872(2) 0.0570(8) Uani 1 1 d
C32 C 0.7788(4) 0.2774(2) 0.6785(2) 0.0554(8) Uani 1 1 d
C33 C 0.7091(3) 0.30147(19) 0.7416(3) 0.0571(8) Uani 1 1 d
C34 C 0.7162(4) 0.2589(2) 0.8154(2) 0.0615(10) Uani 1 1 d
H2 H 0.392(3) 0.4232(18) 0.8162(17) 0.040(8) Uiso 1 1 d
H3 H 0.503(3) 0.3886(18) 0.9449(19) 0.045(8) Uiso 1 1 d
H4 H 0.475(3) 0.2616(17) 0.9922(19) 0.043(8) Uiso 1 1 d
H7A H 0.334(3) 0.1370(18) 0.981(2) 0.055(9) Uiso 1 1 d
H7B H 0.252(3) 0.1203(15) 0.9051(17) 0.030(7) Uiso 1 1 d
H9 H 0.581(3) 0.1027(18) 1.0024(19) 0.045(8) Uiso 1 1 d
H10 H 0.756(3) 0.0255(17) 0.9677(19) 0.043(8) Uiso 1 1 d
H11 H 0.723(3) -0.0358(16) 0.8402(16) 0.033(7) Uiso 1 1 d
H14A H 0.424(3) -0.0570(15) 0.6966(17) 0.037(7) Uiso 1 1 d
H14B H 0.565(3) -0.0894(18) 0.7157(17) 0.043(8) Uiso 1 1 d
H16 H 0.761(3) -0.0302(18) 0.6584(18) 0.041(8) Uiso 1 1 d
H17 H 0.827(3) 0.0479(18) 0.5495(19) 0.051(9) Uiso 1 1 d
H18 H 0.681(3) 0.1308(18) 0.479(2) 0.048(9) Uiso 1 1 d
H21A H 0.338(3) 0.1435(16) 0.4765(16) 0.034(7) Uiso 1 1 d
H21B H 0.456(3) 0.1722(17) 0.429(2) 0.051(8) Uiso 1 1 d
H23 H 0.559(3) 0.2968(18) 0.4700(19) 0.046(9) Uiso 1 1 d
H24 H 0.556(3) 0.4143(18) 0.5310(18) 0.040(8) Uiso 1 1 d
H25 H 0.417(3) 0.4389(16) 0.6359(17) 0.036(7) Uiso 1 1 d
H28A H 0.215(3) 0.396(2) 0.6970(19) 0.054(9) Uiso 1 1 d
H28B H 0.159(3) 0.3221(18) 0.6833(18) 0.045(8) Uiso 1 1 d
H29 H 0.802(5) 0.170(3) 0.865(3) 0.092(15) Uiso 1 1 d
H30 H 0.905(4) 0.124(2) 0.762(2) 0.071(12) Uiso 1 1 d
H31 H 0.912(3) 0.1963(18) 0.645(2) 0.055(9) Uiso 1 1 d
H32 H 0.775(4) 0.302(2) 0.632(3) 0.076(12) Uiso 1 1 d
H33 H 0.659(4) 0.348(3) 0.735(3) 0.092(13) Uiso 1 1 d
H34 H 0.673(5) 0.271(3) 0.851(3) 0.093(15) Uiso 1 1 d
H6OA H 0.498(6) 0.195(3) 0.741(4) 0.12(2) Uiso 1 1 d
H6OB H 0.518(8) 0.167(4) 0.694(5) 0.17(3) Uiso 1 1 d

loop_
_atom_site_aniso_label
_atom_site_aniso_U_11
_atom_site_aniso_U_22
_atom_site_aniso_U_33
_atom_site_aniso_U_23
_atom_site_aniso_U_13
_atom_site_aniso_U_12
Mo1 0.02297(12) 0.02650(12) 0.05141(14) -0.00372(8) 0.00423(9) -0.00085(8)
O1 0.0332(10) 0.0317(9) 0.0585(11) -0.0041(8) 0.0145(8) 0.0024(7)
O2 0.0329(9) 0.0269(8) 0.0493(10) 0.0003(7) 0.0123(8) -0.0021(7)
O3 0.0278(8) 0.0281(8) 0.0416(9) -0.0066(7) 0.0004(7) -0.0003(7)
O4 0.0307(9) 0.0305(9) 0.0515(10) -0.0002(7) -0.0024(8) 0.0048(7)
O5 0.0265(9) 0.0390(10) 0.0869(15) -0.0077(10) 0.0033(9) -0.0044(8)
O6 0.0288(9) 0.0273(8) 0.0374(9) -0.0045(7) 0.0035(7) -0.0029(7)
C1 0.0446(15) 0.0307(12) 0.0543(15) -0.0049(11) 0.0189(12) 0.0088(11)
C2 0.0575(18) 0.0281(13) 0.0602(18) -0.0097(12) 0.0250(14) 0.0031(12)
C3 0.0602(19) 0.0420(15) 0.0507(16) -0.0189(13) 0.0208(14) -0.0033(14)
C4 0.0609(19) 0.0466(16) 0.0415(15) -0.0081(12) 0.0210(14) 0.0091(14)
C5 0.0499(16) 0.0377(14) 0.0459(14) -0.0055(11) 0.0260(12) 0.0063(12)
C6 0.0394(14) 0.0312(12) 0.0540(15) -0.0068(11) 0.0209(12) 0.0057(11)
C7 0.062(2) 0.0405(15) 0.0435(15) 0.0008(12) 0.0261(14) 0.0048(14)
C8 0.0551(17) 0.0297(12) 0.0387(13) 0.0051(10) 0.0207(12) 0.0021(11)
C9 0.068(2) 0.0372(14) 0.0323(13) 0.0001(11) 0.0092(13) 0.0003(13)
C10 0.0544(18) 0.0416(15) 0.0431(14) 0.0046(11) -0.0025(13) 0.0028(13)
C11 0.0442(15) 0.0321(13) 0.0429(14) 0.0022(10) 0.0031(11) 0.0053(11)
C12 0.0396(13) 0.0221(10) 0.0381(12) 0.0019(9) 0.0075(10) -0.0004(9)
C13 0.0385(13) 0.0257(11) 0.0413(13) 0.0039(9) 0.0115(10) -0.0027(10)
C14 0.0350(14) 0.0245(11) 0.0451(13) -0.0029(10) 0.0032(11) 0.0034(10)
C15 0.0333(12) 0.0286(11) 0.0339(11) -0.0092(9) 0.0005(9) 0.0001(9)
C16 0.0335(13) 0.0362(13) 0.0431(13) -0.0082(11) 0.0002(11) 0.0047(11)
C17 0.0321(14) 0.0477(15) 0.0496(15) -0.0100(12) 0.0100(12) 0.0013(12)
C18 0.0445(15) 0.0393(14) 0.0375(13) -0.0070(11) 0.0111(11) -0.0031(12)
C19 0.0390(14) 0.0309(12) 0.0305(11) -0.0082(9) -0.0011(10) -0.0010(10)
C20 0.0282(12) 0.0293(11) 0.0339(11) -0.0100(9) -0.0019(9) -0.0015(9)
C21 0.0476(16) 0.0376(14) 0.0313(12) -0.0030(10) -0.0011(11) 0.0014(12)
C22 0.0410(14) 0.0344(12) 0.0332(12) 0.0014(9) -0.0070(10) 0.0001(11)
C23 0.0497(17) 0.0457(15) 0.0362(13) 0.0055(11) 0.0022(12) -0.0018(13)
C24 0.0554(19) 0.0387(15) 0.0484(16) 0.0087(12) -0.0020(13) -0.0095(13)
C25 0.0568(18) 0.0288(13) 0.0490(15) 0.0016(11) -0.0056(13) 0.0011(12)
C26 0.0421(15) 0.0299(12) 0.0440(13) 0.0025(10) -0.0017(11) 0.0068(11)
C27 0.0360(13) 0.0279(11) 0.0420(13) 0.0037(10) -0.0068(10) 0.0026(10)
C28 0.0477(18) 0.0293(14) 0.0672(19) -0.0013(12) 0.0092(14) 0.0125(13)
C29 0.064(2) 0.077(3) 0.0424(17) 0.0113(16) -0.0097(15) -0.024(2)
C30 0.057(2) 0.0490(19) 0.069(2) 0.0021(15) 0.0012(16) 0.0064(16)
C31 0.062(2) 0.062(2) 0.0494(17) -0.0054(15) 0.0153(15) 0.0013(16)
C32 0.0558(19) 0.0545(19) 0.0542(18) 0.0097(15) 0.0011(15) -0.0097(15)
C33 0.0397(17) 0.0412(17) 0.088(3) -0.0085(16) 0.0012(16) -0.0064(13)
C34 0.0413(17) 0.082(3) 0.063(2) -0.0356(19) 0.0136(15) -0.0221(17)

loop_
_atom_type_symbol
_atom_type_description
_atom_type_scat_dispersion_real
_atom_type_scat_dispersion_imag
_atom_type_scat_source
C C 0.0033 0.0016 'International Tables Vol C Tables 4.2.6.8 and 6.1.1.4'
H H 0.0000 0.0000 'International Tables Vol C Tables 4.2.6.8 and 6.1.1.4'
O O 0.0106 0.0060 'International Tables Vol C Tables 4.2.6.8 and 6.1.1.4'
Mo Mo -1.6832 0.6857 'International Tables Vol C Tables 4.2.6.8 and 6.1.1.4'

loop_
_geom_angle_atom_site_label_1
_geom_angle_atom_site_label_2
_geom_angle_atom_site_label_3
_geom_angle
O5 Mo1 O3 99.56(9)
O5 Mo1 O4 99.48(9)
O3 Mo1 O4 89.20(7)
O5 Mo1 O2 98.81(9)
O3 Mo1 O2 88.74(7)
O4 Mo1 O2 161.68(7)
O5 Mo1 O1 100.24(9)
O3 Mo1 O1 160.19(7)
O4 Mo1 O1 87.95(8)
O2 Mo1 O1 87.84(8)
O5 Mo1 O6 179.05(9)
O3 Mo1 O6 79.51(7)
O4 Mo1 O6 80.71(7)
O2 Mo1 O6 81.01(7)
O1 Mo1 O6 80.69(7)
C6 O1 Mo1 132.80(15)
C13 O2 Mo1 132.37(14)
C20 O3 Mo1 134.32(14)
C27 O4 Mo1 133.09(15)
Mo1 O6 H6OA 142(6)
Mo1 O6 H6OB 122(6)
H6OA O6 H6OB 95(7)
C2 C1 C6 117.3(3)
C2 C1 C28 121.7(3)
C6 C1 C28 121.0(3)
C3 C2 C1 121.8(3)
C3 C2 H2 122.5(19)
C1 C2 H2 115.7(19)
C2 C3 C4 119.6(3)
C2 C3 H3 117(2)
C4 C3 H3 123(2)
C3 C4 C5 121.4(3)
C3 C4 H4 122(2)
C5 C4 H4 117(2)
C4 C5 C6 118.0(3)
C4 C5 C7 121.8(3)
C6 C5 C7 120.3(3)
O1 C6 C5 119.2(2)
O1 C6 C1 118.8(3)
C5 C6 C1 121.9(3)
C5 C7 C8 112.5(2)
C5 C7 H7A 113(2)
C8 C7 H7A 110(2)
C5 C7 H7B 111.0(16)
C8 C7 H7B 111.7(16)
H7A C7 H7B 98(3)
C9 C8 C13 118.3(2)
C9 C8 C7 121.5(3)
C13 C8 C7 120.2(3)
C10 C9 C8 121.3(3)
C10 C9 H9 121(2)
C8 C9 H9 118(2)
C9 C10 C11 119.8(3)
C9 C10 H10 120.9(18)
C11 C10 H10 119.3(18)
C10 C11 C12 121.5(3)
C10 C11 H11 118.4(17)
C12 C11 H11 120.0(17)
C11 C12 C13 117.5(2)
C11 C12 C14 121.2(2)
C13 C12 C14 121.3(2)
O2 C13 C12 119.0(2)
O2 C13 C8 119.3(2)
C12 C13 C8 121.6(2)
C15 C14 C12 113.0(2)
C15 C14 H14A 111.0(16)
C12 C14 H14A 110.0(16)
C15 C14 H14B 108.8(18)
C12 C14 H14B 110.6(17)
H14A C14 H14B 103(2)
C16 C15 C20 117.0(2)
C16 C15 C14 122.1(2)
C20 C15 C14 120.9(2)
C17 C16 C15 121.4(3)
C17 C16 H16 120.5(18)
C15 C16 H16 118.1(18)
C16 C17 C18 120.0(3)
C16 C17 H17 124(2)
C18 C17 H17 116(2)
C19 C18 C17 121.2(3)
C19 C18 H18 117(2)
C17 C18 H18 121(2)
C18 C19 C20 117.6(2)
C18 C19 C21 121.5(3)
C20 C19 C21 120.9(2)
O3 C20 C19 119.2(2)
O3 C20 C15 118.1(2)
C19 C20 C15 122.6(2)
C19 C21 C22 113.7(2)
C19 C21 H21A 108.3(17)
C22 C21 H21A 110.6(17)
C19 C21 H21B 106.1(18)
C22 C21 H21B 109.4(18)
H21A C21 H21B 109(2)
C23 C22 C27 117.8(2)
C23 C22 C21 121.0(3)
C27 C22 C21 121.2(2)
C24 C23 C22 121.1(3)
C24 C23 H23 121(2)
C22 C23 H23 117(2)
C23 C24 C25 120.1(3)
C23 C24 H24 119(2)
C25 C24 H24 121(2)
C24 C25 C26 121.2(3)
C24 C25 H25 123.1(17)
C26 C25 H25 115.6(17)
C25 C26 C27 117.4(3)
C25 C26 C28 121.3(3)
C27 C26 C28 121.3(2)
O4 C27 C22 119.2(2)
O4 C27 C26 118.5(2)
C22 C27 C26 122.2(2)
C1 C28 C26 113.1(2)
C1 C28 H28A 109(2)
C26 C28 H28A 112(2)
C1 C28 H28B 109.5(18)
C26 C28 H28B 112.0(18)
H28A C28 H28B 101(3)
C30 C29 C34 119.6(3)
C30 C29 H29 120(4)
C34 C29 H29 121(4)
C31 C30 C29 120.2(4)
C31 C30 H30 119(3)
C29 C30 H30 121(3)
C30 C31 C32 120.0(3)
C30 C31 H31 118.5(19)
C32 C31 H31 121.3(19)
C33 C32 C31 120.9(3)
C33 C32 H32 122(3)
C31 C32 H32 117(3)
C32 C33 C34 119.6(3)
C32 C33 H33 119(3)
C34 C33 H33 121(3)
C33 C34 C29 119.7(3)
C33 C34 H34 120(3)
C29 C34 H34 120(3)

loop_
_geom_bond_atom_site_label_1
_geom_bond_atom_site_label_2
_geom_bond_distance
Mo1 O5 1.6780(18)
Mo1 O3 1.8831(16)
Mo1 O4 1.9109(18)
Mo1 O2 1.9140(17)
Mo1 O1 1.9148(17)
Mo1 O6 2.3396(19)
O1 C6 1.365(3)
O2 C13 1.361(3)
O3 C20 1.370(3)
O4 C27 1.361(3)
O6 H6OA 0.58(6)
O6 H6OB 0.68(7)
C1 C2 1.386(4)
C1 C6 1.408(4)
C1 C28 1.510(4)
C2 C3 1.378(5)
C2 H2 0.88(3)
C3 C4 1.382(4)
C3 H3 0.90(3)
C4 C5 1.383(4)
C4 H4 0.86(3)
C5 C6 1.397(4)
C5 C7 1.522(4)
C7 C8 1.522(4)
C7 H7A 0.90(3)
C7 H7B 0.94(3)
C8 C9 1.376(4)
C8 C13 1.403(4)
C9 C10 1.376(4)
C9 H9 0.87(3)
C10 C11 1.381(4)
C10 H10 0.94(3)
C11 C12 1.388(4)
C11 H11 0.88(3)
C12 C13 1.399(3)
C12 C14 1.515(3)
C14 C15 1.511(3)
C14 H14A 0.98(3)
C14 H14B 0.94(3)
C15 C16 1.388(3)
C15 C20 1.401(3)
C16 C17 1.374(4)
C16 H16 0.94(3)
C17 C18 1.382(4)
C17 H17 0.88(3)
C18 C19 1.380(4)
C18 H18 0.85(3)
C19 C20 1.393(3)
C19 C21 1.519(4)
C21 C22 1.521(3)
C21 H21A 0.95(3)
C21 H21B 0.97(3)
C22 C23 1.388(4)
C22 C27 1.396(4)
C23 C24 1.377(4)
C23 H23 0.85(3)
C24 C25 1.380(5)
C24 H24 0.86(3)
C25 C26 1.388(4)
C25 H25 0.94(3)
C26 C27 1.402(3)
C26 C28 1.514(4)
C28 H28A 0.87(4)
C28 H28B 0.92(3)
C29 C30 1.372(5)
C29 C34 1.378(6)
C29 H29 0.74(4)
C30 C31 1.352(5)
C30 H30 0.87(4)
C31 C32 1.362(5)
C31 H31 0.97(3)
C32 C33 1.354(5)
C32 H32 0.85(4)
C33 C34 1.371(5)
C33 H33 0.93(4)
C34 H34 0.78(4)
